data_1516836
loop_
_publ_author_name
'Jennifer, Samson'
'Thomas Muthiah, Packianathan'

_publ_section_title
;
 Syntheses and characterization of two novel tetranuclear lead(II)
 clusters self-assembled by hydrogen bonded interactions
;
_journal_issue 1
_journal_name_full 'Chemistry Central Journal'
_journal_page_first 39
_journal_paper_doi 10.1186/1752-153X-8-39
_journal_volume 8
_journal_year 2014
_chemical_formula_moiety 'C80 H48 Cl4 N8 O12 Pb4 S4'
_chemical_formula_sum 'C80 H48 Cl4 N8 O12 Pb4 S4'
_chemical_formula_weight 2412.15
_chemical_name_systematic
; 
 ? 
;
_space_group_IT_number 2
_symmetry_cell_setting triclinic
_symmetry_space_group_name_Hall '-P 1'
_symmetry_space_group_name_H-M 'P -1'
_atom_sites_solution_hydrogens geom
_atom_sites_solution_primary direct
_atom_sites_solution_secondary difmap
_audit_creation_method SHELXL-97
_cell_angle_alpha 81.9130(10)
_cell_angle_beta 72.3490(10)
_cell_angle_gamma 84.4550(10)
_cell_formula_units_Z 1
_cell_length_a 11.5185(2)
_cell_length_b 12.2250(2)
_cell_length_c 14.7743(2)
_cell_measurement_temperature 296(2)
_cell_volume 1959.55(5)
_computing_cell_refinement 'SAINT (Bruker, 2008)'
_computing_data_collection 'APEX2 (Bruker, 2008)'
_computing_data_reduction 'SAINT (Bruker, 2008)'
_computing_molecular_graphics 'PLATON (Spek, 2009)'
_computing_publication_material 'PLATON (Spek, 2009)'
_computing_structure_refinement 'SHELXL-97 (Sheldrick, 1997)'
_computing_structure_solution 'SHELXS-97 (Sheldrick, 1990)'
_diffrn_ambient_temperature 296(2)
_diffrn_measured_fraction_theta_full 1.000
_diffrn_measured_fraction_theta_max 1.000
_diffrn_measurement_device_type 'Bruker SMART APEXII CCD area-detector'
_diffrn_measurement_method '\f and \w scans'
_diffrn_radiation_monochromator graphite
_diffrn_radiation_source 'fine-focus sealed tube'
_diffrn_radiation_type MoK\a
_diffrn_radiation_wavelength 0.71073
_diffrn_reflns_av_R_equivalents 0.0297
_diffrn_reflns_av_sigmaI/netI 0.0237
_diffrn_reflns_limit_h_max 13
_diffrn_reflns_limit_h_min -13
_diffrn_reflns_limit_k_max 14
_diffrn_reflns_limit_k_min -14
_diffrn_reflns_limit_l_max 17
_diffrn_reflns_limit_l_min -17
_diffrn_reflns_number 31600
_diffrn_reflns_theta_full 25.00
_diffrn_reflns_theta_max 25.00
_diffrn_reflns_theta_min 1.69
_exptl_absorpt_coefficient_mu 8.876
_exptl_absorpt_correction_T_max 0.5369
_exptl_absorpt_correction_T_min 0.4705
_exptl_absorpt_correction_type multi-scan
_exptl_absorpt_process_details '(SADABS; Bruker, 2008)'
_exptl_crystal_colour colourless
_exptl_crystal_density_diffrn 2.044
_exptl_crystal_density_method 'not measured'
_exptl_crystal_description prism
_exptl_crystal_F_000 1140.0
_exptl_crystal_size_max 0.10
_exptl_crystal_size_mid 0.09
_exptl_crystal_size_min 0.08
_refine_diff_density_max 2.607
_refine_diff_density_min -0.648
_refine_diff_density_rms 0.107
_refine_ls_extinction_method none
_refine_ls_goodness_of_fit_ref 1.179
_refine_ls_hydrogen_treatment constr
_refine_ls_matrix_type full
_refine_ls_number_parameters 545
_refine_ls_number_reflns 6904
_refine_ls_number_restraints 4
_refine_ls_restrained_S_all 1.188
_refine_ls_R_factor_all 0.0299
_refine_ls_R_factor_gt 0.0232
_refine_ls_shift/su_max 0.002
_refine_ls_shift/su_mean 0.000
_refine_ls_structure_factor_coef Fsqd
_refine_ls_weighting_details 'calc w=1/[\s^2^(Fo^2^)+(0.0247P)^2^+2.6268P] where P=(Fo^2^+2Fc^2^)/3'
_refine_ls_weighting_scheme calc
_refine_ls_wR_factor_gt 0.0586
_refine_ls_wR_factor_ref 0.0618
_reflns_number_gt 5948
_reflns_number_total 6904
_reflns_threshold_expression >2sigma(I)
_cod_data_source_file 10123_4704924412858298_MOESM2_ESM.cif
_cod_data_source_block shelxl
_cod_depositor_comments
;
The following automatic conversions were performed:

'_symmetry_cell_setting' value 'Triclinic' changed to 'triclinic'
according to
/usr/data/users/saulius/crontab/automatic-downloads/current/BMC/lib/dictionaries/cif_core.dic
dictionary named 'cif_core.dic' version 2.4.2 from
2011-04-26.

'_refine_ls_hydrogen_treatment' value 'CONSTR' changed
to 'constr' according to
/usr/data/users/saulius/crontab/automatic-downloads/current/BMC/lib/dictionaries/cif_core.dic
dictionary named 'cif_core.dic' version 2.4.2 from 2011-04-26.

Automatic conversion script
Id: cif_fix_values 2281 2013-09-26 08:29:07Z andrius 
;
_cod_original_sg_symbol_H-M P-1
_cod_database_code 1516836

loop_
_symmetry_equiv_pos_as_xyz
'x, y, z'
'-x, -y, -z'

loop_
_atom_site_label
_atom_site_type_symbol
_atom_site_fract_x
_atom_site_fract_y
_atom_site_fract_z
_atom_site_U_iso_or_equiv
_atom_site_adp_type
_atom_site_occupancy
_atom_site_symmetry_multiplicity
_atom_site_calc_flag
_atom_site_refinement_flags
_atom_site_disorder_assembly
_atom_site_disorder_group
Pb1 Pb 0.631433(16) 0.582007(14) 0.021390(12) 0.03589(6) Uani 1 1 d . . .
Pb2 Pb 0.524025(16) 0.334998(15) 0.226242(12) 0.03810(6) Uani 1 1 d . . .
Cl1 Cl -0.1229(3) -0.0035(3) 0.3581(4) 0.219(2) Uani 1 1 d . . .
Cl2 Cl 0.8430(4) 0.6741(5) 0.5129(3) 0.1229(19) Uani 0.571(4) 1 d P A 1
S2 S 0.8086(10) 0.6943(11) 0.3212(7) 0.0619(18) Uani 0.571(4) 1 d PD A 1
C38 C 0.768(2) 0.637(3) 0.4371(19) 0.052(6) Uani 0.571(4) 1 d P A 1
C39 C 0.6705(18) 0.5745(18) 0.4663(13) 0.070(5) Uani 0.571(4) 1 d PD A 1
H39 H 0.6302 0.5405 0.5266 0.084 Uiso 0.571(4) 1 calc PR A 1
C40 C 0.648(4) 0.576(3) 0.3757(19) 0.038(5) Uani 0.571(4) 1 d PD A 1
H40 H 0.5879 0.5318 0.3734 0.046 Uiso 0.571(4) 1 calc PR A 1
Cl2X Cl 0.7184(5) 0.5530(4) 0.5667(3) 0.098(2) Uani 0.429(4) 1 d P A 2
S2X S 0.6418(18) 0.5583(14) 0.3926(9) 0.060(3) Uani 0.429(4) 1 d PD A 2
C38X C 0.728(3) 0.608(3) 0.453(2) 0.049(9) Uani 0.429(4) 1 d P A 2
C39X C 0.8105(19) 0.686(2) 0.3999(16) 0.064(6) Uani 0.429(4) 1 d PD A 2
H39B H 0.8669 0.7206 0.4179 0.076 Uiso 0.429(4) 1 calc PR A 2
C40X C 0.785(4) 0.697(5) 0.310(3) 0.044(8) Uani 0.429(4) 1 d PD A 2
H40B H 0.8245 0.7491 0.2607 0.052 Uiso 0.429(4) 1 calc PR A 2
S1 S 0.11438(16) 0.09134(14) 0.33295(14) 0.0735(5) Uani 1 1 d . . .
O1 O 0.4440(3) 0.5055(3) 0.1026(2) 0.0378(7) Uani 1 1 d . . .
O2 O 0.6706(3) 0.3737(3) 0.0775(2) 0.0431(8) Uani 1 1 d . . .
O3 O 0.3453(4) 0.1923(4) 0.2855(3) 0.0689(12) Uani 1 1 d . . .
O4 O 0.3643(4) 0.2564(3) 0.1368(3) 0.0630(9) Uani 1 1 d . . .
O5 O 0.6120(4) 0.5701(3) 0.1954(3) 0.0527(9) Uani 1 1 d . . .
O6 O 0.7450(4) 0.6999(4) 0.1334(3) 0.0698(12) Uani 1 1 d . . .
N1 N 0.4698(4) 0.7265(3) 0.0803(3) 0.0386(9) Uani 1 1 d . . .
N2 N 0.6270(4) 0.1656(3) 0.1620(3) 0.0405(9) Uani 1 1 d . . .
N3 N 0.5438(4) 0.2149(4) 0.3959(3) 0.0459(10) Uani 1 1 d . . .
N4 N 0.7353(4) 0.3274(3) 0.2738(3) 0.0403(9) Uani 1 1 d . . .
C1 C 0.3657(4) 0.6862(4) 0.1427(3) 0.0357(10) Uani 1 1 d . . .
C2 C 0.3545(4) 0.5691(4) 0.1543(3) 0.0361(10) Uani 1 1 d . . .
C3 C 0.2506(5) 0.5274(4) 0.2187(4) 0.0443(12) Uani 1 1 d . . .
H3 H 0.2418 0.4514 0.2283 0.053 Uiso 1 1 calc R . .
C4 C 0.1573(5) 0.5973(5) 0.2705(4) 0.0534(14) Uani 1 1 d . . .
H4 H 0.0884 0.5665 0.3140 0.064 Uiso 1 1 calc R . .
C5 C 0.1654(5) 0.7087(5) 0.2583(4) 0.0513(13) Uani 1 1 d . . .
H5 H 0.1018 0.7536 0.2922 0.062 Uiso 1 1 calc R . .
C6 C 0.2699(5) 0.7559(4) 0.1945(4) 0.0421(12) Uani 1 1 d . . .
C7 C 0.2877(6) 0.8704(4) 0.1768(4) 0.0529(14) Uani 1 1 d . . .
H7 H 0.2271 0.9197 0.2078 0.063 Uiso 1 1 calc R . .
C8 C 0.3924(6) 0.9089(4) 0.1148(4) 0.0560(15) Uani 1 1 d . . .
H8 H 0.4046 0.9843 0.1043 0.067 Uiso 1 1 calc R . .
C9 C 0.4817(5) 0.8345(4) 0.0669(4) 0.0500(13) Uani 1 1 d . . .
H9 H 0.5526 0.8620 0.0238 0.060 Uiso 1 1 calc R . .
C10 C 0.7253(4) 0.1817(4) 0.0835(3) 0.0366(10) Uani 1 1 d . . .
C11 C 0.7495(4) 0.2938(4) 0.0429(3) 0.0380(11) Uani 1 1 d . . .
C12 C 0.8557(5) 0.3114(5) -0.0300(4) 0.0507(13) Uani 1 1 d . . .
H12 H 0.8768 0.3834 -0.0549 0.061 Uiso 1 1 calc R . .
C13 C 0.9331(5) 0.2218(6) -0.0673(4) 0.0606(16) Uani 1 1 d . . .
H13 H 1.0049 0.2361 -0.1160 0.073 Uiso 1 1 calc R . .
C14 C 0.9063(5) 0.1153(5) -0.0345(4) 0.0560(15) Uani 1 1 d . . .
H14 H 0.9565 0.0579 -0.0634 0.067 Uiso 1 1 calc R . .
C15 C 0.8022(5) 0.0918(4) 0.0437(4) 0.0430(12) Uani 1 1 d . . .
C16 C 0.7680(5) -0.0155(4) 0.0864(4) 0.0530(14) Uani 1 1 d . . .
H16 H 0.8138 -0.0770 0.0611 0.064 Uiso 1 1 calc R . .
C17 C 0.6695(6) -0.0295(4) 0.1638(5) 0.0589(15) Uani 1 1 d . . .
H17 H 0.6476 -0.1002 0.1925 0.071 Uiso 1 1 calc R . .
C18 C 0.6004(5) 0.0637(4) 0.2005(4) 0.0535(14) Uani 1 1 d . . .
H18 H 0.5331 0.0533 0.2542 0.064 Uiso 1 1 calc R . .
C23 C 0.6399(5) 0.2310(4) 0.4272(4) 0.0451(12) Uani 1 1 d . . .
C19 C 0.4506(6) 0.1642(5) 0.4571(4) 0.0577(15) Uani 1 1 d . . .
H19 H 0.3840 0.1546 0.4365 0.069 Uiso 1 1 calc R . .
C20 C 0.4465(6) 0.1236(5) 0.5522(4) 0.0671(17) Uani 1 1 d . . .
H20 H 0.3796 0.0867 0.5925 0.081 Uiso 1 1 calc R . .
C21 C 0.5414(7) 0.1393(6) 0.5837(4) 0.0715(19) Uani 1 1 d . . .
H21 H 0.5398 0.1141 0.6465 0.086 Uiso 1 1 calc R . .
C22 C 0.6418(6) 0.1935(5) 0.5220(4) 0.0602(15) Uani 1 1 d . . .
C29 C 0.7444(8) 0.2113(7) 0.5510(5) 0.088(2) Uani 1 1 d . . .
H29 H 0.7458 0.1854 0.6130 0.106 Uiso 1 1 calc R . .
C30 C 0.8397(7) 0.2647(7) 0.4906(5) 0.083(2) Uani 1 1 d . . .
H30 H 0.9059 0.2754 0.5114 0.100 Uiso 1 1 calc R . .
C25 C 0.8404(6) 0.3052(5) 0.3949(4) 0.0544(14) Uani 1 1 d . . .
C26 C 0.9370(6) 0.3626(5) 0.3307(4) 0.0617(16) Uani 1 1 d . . .
H26 H 1.0045 0.3742 0.3494 0.074 Uiso 1 1 calc R . .
C27 C 0.9325(5) 0.4015(5) 0.2413(4) 0.0552(14) Uani 1 1 d . . .
H27 H 0.9963 0.4398 0.1980 0.066 Uiso 1 1 calc R . .
C28 C 0.8305(5) 0.3827(4) 0.2162(4) 0.0493(13) Uani 1 1 d . . .
H28 H 0.8277 0.4104 0.1549 0.059 Uiso 1 1 calc R . .
C24 C 0.7404(5) 0.2886(4) 0.3630(3) 0.0414(11) Uani 1 1 d . . .
C31 C 0.3081(6) 0.2075(5) 0.2149(5) 0.0630(9) Uani 1 1 d . . .
C32 C 0.1884(5) 0.1605(4) 0.2259(4) 0.0519(14) Uani 1 1 d . . .
C35 C -0.0007(8) 0.0683(8) 0.2916(9) 0.111(4) Uani 1 1 d . . .
C34 C 0.0173(10) 0.1088(9) 0.2016(11) 0.137(5) Uani 1 1 d . . .
H34 H -0.0362 0.1007 0.1671 0.165 Uiso 1 1 calc R . .
C33 C 0.1238(7) 0.1649(6) 0.1629(6) 0.079(2) Uani 1 1 d . . .
H33 H 0.1477 0.2012 0.1011 0.095 Uiso 1 1 calc R . .
C36 C 0.6851(5) 0.6358(5) 0.2018(4) 0.0500(13) Uani 1 1 d . A .
C37 C 0.7038(6) 0.6347(5) 0.2966(4) 0.0628(17) Uani 1 1 d D . .

loop_
_atom_site_aniso_label
_atom_site_aniso_U_11
_atom_site_aniso_U_22
_atom_site_aniso_U_33
_atom_site_aniso_U_23
_atom_site_aniso_U_13
_atom_site_aniso_U_12
Pb1 0.03465(11) 0.03284(10) 0.03853(11) 0.00074(7) -0.00918(8) -0.00622(8)
Pb2 0.03654(12) 0.03786(11) 0.03630(11) -0.00100(8) -0.00732(8) -0.00058(8)
Cl1 0.0742(17) 0.148(3) 0.395(6) -0.119(3) 0.046(3) -0.0638(18)
Cl2 0.116(3) 0.190(5) 0.098(3) -0.049(3) -0.070(3) -0.007(3)
S2 0.044(4) 0.086(3) 0.068(4) -0.027(3) -0.022(2) -0.016(3)
C38 0.035(18) 0.08(2) 0.040(19) -0.015(14) -0.005(14) -0.012(10)
C39 0.078(15) 0.080(12) 0.036(8) -0.005(7) 0.006(9) -0.004(10)
C40 0.070(10) 0.026(10) 0.020(9) 0.008(7) -0.011(8) -0.025(8)
Cl2X 0.139(5) 0.109(4) 0.048(2) -0.012(2) -0.038(3) 0.025(3)
S2X 0.084(5) 0.048(5) 0.042(5) 0.003(3) -0.013(4) -0.006(4)
C38X 0.03(2) 0.07(3) 0.025(10) 0.005(14) 0.012(17) 0.001(15)
C39X 0.049(13) 0.101(18) 0.052(14) -0.035(11) -0.020(10) -0.010(10)
C40X 0.021(15) 0.088(14) 0.033(10) -0.027(9) -0.013(8) -0.008(11)
S1 0.0561(10) 0.0603(10) 0.0895(12) -0.0153(9) 0.0070(9) -0.0163(8)
O1 0.0381(19) 0.0310(17) 0.0441(18) -0.0055(14) -0.0108(15) -0.0032(14)
O2 0.046(2) 0.0352(18) 0.0399(18) 0.0009(14) -0.0045(16) 0.0043(16)
O3 0.054(3) 0.097(3) 0.059(3) -0.008(2) -0.019(2) -0.018(2)
O4 0.066(2) 0.0477(19) 0.063(2) 0.0068(15) -0.0066(18) -0.0039(17)
O5 0.065(3) 0.047(2) 0.051(2) -0.0062(17) -0.0248(19) -0.0067(19)
O6 0.076(3) 0.073(3) 0.064(3) -0.013(2) -0.017(2) -0.023(2)
N1 0.042(2) 0.032(2) 0.041(2) 0.0007(17) -0.0127(19) -0.0052(18)
N2 0.043(2) 0.034(2) 0.043(2) -0.0034(18) -0.0111(19) -0.0016(18)
N3 0.047(3) 0.044(2) 0.042(2) 0.0007(19) -0.009(2) -0.002(2)
N4 0.041(2) 0.038(2) 0.038(2) -0.0030(17) -0.0062(18) -0.0049(19)
C1 0.042(3) 0.031(2) 0.036(2) -0.0023(19) -0.015(2) -0.003(2)
C2 0.035(3) 0.039(3) 0.037(2) -0.006(2) -0.014(2) -0.004(2)
C3 0.043(3) 0.038(3) 0.047(3) -0.004(2) -0.004(2) -0.010(2)
C4 0.041(3) 0.057(4) 0.054(3) -0.011(3) 0.002(3) -0.010(3)
C5 0.042(3) 0.058(3) 0.051(3) -0.018(3) -0.005(3) 0.003(3)
C6 0.043(3) 0.041(3) 0.046(3) -0.012(2) -0.016(2) 0.002(2)
C7 0.062(4) 0.041(3) 0.057(3) -0.014(3) -0.017(3) 0.007(3)
C8 0.070(4) 0.031(3) 0.069(4) -0.004(3) -0.025(3) 0.000(3)
C9 0.056(4) 0.032(3) 0.058(3) 0.005(2) -0.014(3) -0.010(3)
C10 0.036(3) 0.040(3) 0.037(2) -0.007(2) -0.016(2) 0.000(2)
C11 0.037(3) 0.042(3) 0.035(2) -0.001(2) -0.014(2) -0.001(2)
C12 0.044(3) 0.051(3) 0.048(3) 0.000(2) -0.005(3) 0.001(3)
C13 0.041(3) 0.080(5) 0.048(3) 0.000(3) -0.001(3) 0.005(3)
C14 0.048(3) 0.065(4) 0.052(3) -0.014(3) -0.013(3) 0.017(3)
C15 0.040(3) 0.046(3) 0.048(3) -0.009(2) -0.020(2) 0.007(2)
C16 0.054(4) 0.039(3) 0.072(4) -0.018(3) -0.026(3) 0.010(3)
C17 0.062(4) 0.032(3) 0.082(4) -0.002(3) -0.021(3) -0.007(3)
C18 0.049(3) 0.044(3) 0.061(3) -0.001(3) -0.007(3) -0.007(3)
C23 0.052(3) 0.042(3) 0.042(3) -0.004(2) -0.015(2) -0.003(2)
C19 0.051(4) 0.061(4) 0.056(3) 0.006(3) -0.011(3) -0.012(3)
C20 0.072(5) 0.069(4) 0.047(3) 0.011(3) -0.002(3) -0.017(3)
C21 0.092(5) 0.076(5) 0.042(3) 0.011(3) -0.016(3) -0.020(4)
C22 0.078(4) 0.057(4) 0.047(3) 0.000(3) -0.021(3) -0.011(3)
C29 0.110(6) 0.110(6) 0.056(4) 0.019(4) -0.048(4) -0.035(5)
C30 0.095(6) 0.105(6) 0.066(4) 0.007(4) -0.048(4) -0.035(5)
C25 0.062(4) 0.052(3) 0.056(3) -0.001(3) -0.027(3) -0.010(3)
C26 0.059(4) 0.067(4) 0.071(4) -0.006(3) -0.033(3) -0.016(3)
C27 0.045(3) 0.053(3) 0.066(4) -0.003(3) -0.013(3) -0.014(3)
C28 0.051(3) 0.049(3) 0.049(3) -0.004(2) -0.015(3) -0.009(3)
C24 0.048(3) 0.039(3) 0.039(3) -0.006(2) -0.015(2) -0.003(2)
C31 0.066(2) 0.0477(19) 0.063(2) 0.0068(15) -0.0066(18) -0.0039(17)
C32 0.050(3) 0.043(3) 0.066(4) -0.018(3) -0.019(3) 0.003(3)
C35 0.048(5) 0.097(7) 0.185(10) -0.075(8) -0.001(6) -0.019(4)
C34 0.080(7) 0.119(9) 0.266(15) -0.138(11) -0.095(10) 0.046(6)
C33 0.070(5) 0.086(5) 0.107(6) -0.052(4) -0.056(4) 0.027(4)
C36 0.055(4) 0.049(3) 0.050(3) -0.016(3) -0.020(3) 0.008(3)
C37 0.068(4) 0.070(4) 0.061(4) -0.031(3) -0.034(3) 0.024(3)

loop_
_atom_type_symbol
_atom_type_description
_atom_type_scat_dispersion_real
_atom_type_scat_dispersion_imag
_atom_type_scat_source
C C 0.0033 0.0016 'International Tables Vol C Tables 4.2.6.8 and 6.1.1.4'
H H 0.0000 0.0000 'International Tables Vol C Tables 4.2.6.8 and 6.1.1.4'
N N 0.0061 0.0033 'International Tables Vol C Tables 4.2.6.8 and 6.1.1.4'
O O 0.0106 0.0060 'International Tables Vol C Tables 4.2.6.8 and 6.1.1.4'
S S 0.1246 0.1234 'International Tables Vol C Tables 4.2.6.8 and 6.1.1.4'
Cl Cl 0.1484 0.1585 'International Tables Vol C Tables 4.2.6.8 and 6.1.1.4'
Pb Pb -3.3944 10.1111 'International Tables Vol C Tables 4.2.6.8 and 6.1.1.4'

loop_
_geom_angle_atom_site_label_1
_geom_angle_atom_site_label_2
_geom_angle_atom_site_label_3
_geom_angle
_geom_angle_site_symmetry_3
O1 Pb1 N1 68.31(12) .
O1 Pb1 O5 73.85(12) .
N1 Pb1 O5 76.04(12) .
O1 Pb1 O2 71.10(11) .
N1 Pb1 O2 134.56(11) .
O5 Pb1 O2 73.85(11) .
O1 Pb1 O1 71.82(12) 2_665
N1 Pb1 O1 104.18(11) 2_665
O5 Pb1 O1 142.55(11) 2_665
O2 Pb1 O1 81.27(10) 2_665
O2 Pb2 N2 68.31(12) .
O2 Pb2 O3 131.56(12) .
N2 Pb2 O3 77.36(14) .
O2 Pb2 N4 77.05(12) .
N2 Pb2 N4 78.97(13) .
O3 Pb2 N4 129.01(13) .
O2 Pb2 N3 131.11(12) .
N2 Pb2 N3 81.39(13) .
O3 Pb2 N3 72.55(13) .
N4 Pb2 N3 59.64(12) .
C37 S2 C38 93.0(10) .
C39 C38 S2 117(2) .
C39 C38 Cl2 124(2) .
S2 C38 Cl2 118.4(13) .
C38 C39 C40 98(3) .
C38 C39 H39 130.8 .
C40 C39 H39 130.8 .
C37 C40 C39 126(2) .
C37 C40 H40 117.2 .
C39 C40 H40 117.2 .
C37 S2X C38X 92.0(12) .
C39X C38X Cl2X 124(3) .
C39X C38X S2X 116(3) .
Cl2X C38X S2X 119.8(18) .
C38X C39X C40X 101(3) .
C38X C39X H39B 129.6 .
C40X C39X H39B 129.6 .
C37 C40X C39X 121(4) .
C37 C40X H40B 119.7 .
C39X C40X H40B 119.7 .
C35 S1 C32 91.3(5) .
C2 O1 Pb1 118.7(3) .
C2 O1 Pb1 110.6(3) 2_665
Pb1 O1 Pb1 108.18(12) 2_665
C11 O2 Pb2 118.6(3) .
C11 O2 Pb1 135.3(3) .
Pb2 O2 Pb1 106.07(12) .
C31 O3 Pb2 98.7(4) .
C36 O5 Pb1 105.7(3) .
C9 N1 C1 118.7(4) .
C9 N1 Pb1 126.5(4) .
C1 N1 Pb1 114.1(3) .
C18 N2 C10 119.1(4) .
C18 N2 Pb2 125.8(4) .
C10 N2 Pb2 114.9(3) .
C19 N3 C23 118.0(5) .
C19 N3 Pb2 121.4(4) .
C23 N3 Pb2 118.6(3) .
C28 N4 C24 116.8(4) .
C28 N4 Pb2 120.3(3) .
C24 N4 Pb2 121.5(3) .
N1 C1 C6 122.4(4) .
N1 C1 C2 117.4(4) .
C6 C1 C2 120.3(4) .
O1 C2 C3 123.0(4) .
O1 C2 C1 119.3(4) .
C3 C2 C1 117.8(4) .
C2 C3 C4 121.3(5) .
C2 C3 H3 119.4 .
C4 C3 H3 119.4 .
C5 C4 C3 121.5(5) .
C5 C4 H4 119.2 .
C3 C4 H4 119.2 .
C4 C5 C6 119.7(5) .
C4 C5 H5 120.1 .
C6 C5 H5 120.1 .
C5 C6 C7 124.3(5) .
C5 C6 C1 119.4(5) .
C7 C6 C1 116.3(5) .
C8 C7 C6 120.5(5) .
C8 C7 H7 119.7 .
C6 C7 H7 119.7 .
C7 C8 C9 119.3(5) .
C7 C8 H8 120.3 .
C9 C8 H8 120.3 .
N1 C9 C8 122.8(5) .
N1 C9 H9 118.6 .
C8 C9 H9 118.6 .
N2 C10 C15 121.7(4) .
N2 C10 C11 117.3(4) .
C15 C10 C11 121.0(5) .
O2 C11 C12 123.7(5) .
O2 C11 C10 118.8(4) .
C12 C11 C10 117.5(5) .
C11 C12 C13 120.8(5) .
C11 C12 H12 119.6 .
C13 C12 H12 119.6 .
C14 C13 C12 122.1(5) .
C14 C13 H13 118.9 .
C12 C13 H13 118.9 .
C13 C14 C15 119.8(5) .
C13 C14 H14 120.1 .
C15 C14 H14 120.1 .
C14 C15 C16 124.8(5) .
C14 C15 C10 118.5(5) .
C16 C15 C10 116.8(5) .
C17 C16 C15 120.4(5) .
C17 C16 H16 119.8 .
C15 C16 H16 119.8 .
C16 C17 C18 119.2(5) .
C16 C17 H17 120.4 .
C18 C17 H17 120.4 .
N2 C18 C17 122.7(5) .
N2 C18 H18 118.6 .
C17 C18 H18 118.6 .
N3 C23 C22 121.7(5) .
N3 C23 C24 119.0(4) .
C22 C23 C24 119.3(5) .
N3 C19 C20 123.5(6) .
N3 C19 H19 118.2 .
C20 C19 H19 118.2 .
C21 C20 C19 118.8(6) .
C21 C20 H20 120.6 .
C19 C20 H20 120.6 .
C20 C21 C22 119.8(6) .
C20 C21 H21 120.1 .
C22 C21 H21 120.1 .
C21 C22 C23 118.1(6) .
C21 C22 C29 122.2(6) .
C23 C22 C29 119.7(6) .
C30 C29 C22 121.3(6) .
C30 C29 H29 119.4 .
C22 C29 H29 119.4 .
C29 C30 C25 120.7(6) .
C29 C30 H30 119.6 .
C25 C30 H30 119.6 .
C26 C25 C24 117.9(5) .
C26 C25 C30 122.3(6) .
C24 C25 C30 119.8(5) .
C27 C26 C25 120.2(5) .
C27 C26 H26 119.9 .
C25 C26 H26 119.9 .
C26 C27 C28 118.1(5) .
C26 C27 H27 120.9 .
C28 C27 H27 120.9 .
N4 C28 C27 124.8(5) .
N4 C28 H28 117.6 .
C27 C28 H28 117.6 .
N4 C24 C25 122.2(5) .
N4 C24 C23 118.6(4) .
C25 C24 C23 119.2(5) .
O3 C31 O4 124.1(6) .
O3 C31 C32 116.4(5) .
O4 C31 C32 119.6(6) .
C33 C32 C31 130.2(6) .
C33 C32 S1 111.0(5) .
C31 C32 S1 118.8(4) .
C34 C35 S1 112.2(8) .
C34 C35 Cl1 124.3(10) .
S1 C35 Cl1 123.4(9) .
C35 C34 C33 113.5(9) .
C35 C34 H34 123.2 .
C33 C34 H34 123.2 .
C32 C33 C34 111.9(9) .
C32 C33 H33 124.1 .
C34 C33 H33 124.1 .
O5 C36 O6 124.7(5) .
O5 C36 C37 117.0(5) .
O6 C36 C37 118.3(5) .
C40 C37 C40X 111(2) .
C40 C37 C36 126.9(13) .
C40X C37 C36 121.8(17) .
C40 C37 S2X 3(3) .
C40X C37 S2X 110.6(18) .
C36 C37 S2X 127.4(7) .
C40 C37 S2 105.5(14) .
C40X C37 S2 8(2) .
C36 C37 S2 127.2(6) .
S2X C37 S2 104.5(7) .

loop_
_geom_bond_atom_site_label_1
_geom_bond_atom_site_label_2
_geom_bond_distance
_geom_bond_site_symmetry_2
Pb1 O1 2.341(3) .
Pb1 N1 2.482(4) .
Pb1 O5 2.497(3) .
Pb1 O2 2.606(3) .
Pb1 O1 2.636(3) 2_665
Pb2 O2 2.348(3) .
Pb2 N2 2.448(4) .
Pb2 O3 2.686(4) .
Pb2 N4 2.720(4) .
Pb2 N3 2.782(4) .
Cl1 C35 1.695(9) .
Cl2 C38 1.74(3) .
S2 C37 1.622(10) .
S2 C38 1.70(3) .
C38 C39 1.34(2) .
C39 C40 1.436(19) .
C39 H39 0.9300 .
C40 C37 1.30(3) .
C40 H40 0.9300 .
Cl2X C38X 1.70(3) .
S2X C37 1.593(12) .
S2X C38X 1.72(4) .
C38X C39X 1.39(3) .
C39X C40X 1.430(19) .
C39X H39B 0.9300 .
C40X C37 1.34(4) .
C40X H40B 0.9300 .
S1 C35 1.680(11) .
S1 C32 1.700(6) .
O1 C2 1.336(6) .
O1 Pb1 2.636(3) 2_665
O2 C11 1.315(6) .
O3 C31 1.228(7) .
O4 C31 1.239(7) .
O5 C36 1.250(6) .
O6 C36 1.252(7) .
N1 C9 1.321(6) .
N1 C1 1.359(6) .
N2 C18 1.317(6) .
N2 C10 1.360(6) .
N3 C19 1.317(7) .
N3 C23 1.362(7) .
N4 C28 1.341(6) .
N4 C24 1.353(6) .
C1 C6 1.421(7) .
C1 C2 1.431(6) .
C2 C3 1.374(7) .
C3 C4 1.407(7) .
C3 H3 0.9300 .
C4 C5 1.357(8) .
C4 H4 0.9300 .
C5 C6 1.401(7) .
C5 H5 0.9300 .
C6 C7 1.410(7) .
C7 C8 1.353(8) .
C7 H7 0.9300 .
C8 C9 1.395(8) .
C8 H8 0.9300 .
C9 H9 0.9300 .
C10 C15 1.420(7) .
C10 C11 1.434(7) .
C11 C12 1.374(7) .
C12 C13 1.408(8) .
C12 H12 0.9300 .
C13 C14 1.353(9) .
C13 H13 0.9300 .
C14 C15 1.410(8) .
C14 H14 0.9300 .
C15 C16 1.411(7) .
C16 C17 1.350(8) .
C16 H16 0.9300 .
C17 C18 1.401(8) .
C17 H17 0.9300 .
C18 H18 0.9300 .
C23 C22 1.417(7) .
C23 C24 1.429(7) .
C19 C20 1.411(8) .
C19 H19 0.9300 .
C20 C21 1.350(9) .
C20 H20 0.9300 .
C21 C22 1.396(9) .
C21 H21 0.9300 .
C22 C29 1.418(9) .
C29 C30 1.345(10) .
C29 H29 0.9300 .
C30 C25 1.429(8) .
C30 H30 0.9300 .
C25 C26 1.398(8) .
C25 C24 1.412(7) .
C26 C27 1.353(8) .
C26 H26 0.9300 .
C27 C28 1.383(8) .
C27 H27 0.9300 .
C28 H28 0.9300 .
C31 C32 1.500(8) .
C32 C33 1.349(8) .
C35 C34 1.313(15) .
C34 C33 1.390(14) .
C34 H34 0.9300 .
C33 H33 0.9300 .
C36 C37 1.479(7) .

loop_
_geom_torsion_atom_site_label_1
_geom_torsion_atom_site_label_2
_geom_torsion_atom_site_label_3
_geom_torsion_atom_site_label_4
_geom_torsion
_geom_torsion_site_symmetry_1
_geom_torsion_site_symmetry_4
C37 S2 C38 C39 -3(3) . .
C37 S2 C38 Cl2 -176.4(19) . .
S2 C38 C39 C40 5(4) . .
Cl2 C38 C39 C40 178(3) . .
C38 C39 C40 C37 -6(5) . .
C37 S2X C38X C39X -1(3) . .
C37 S2X C38X Cl2X -175(2) . .
Cl2X C38X C39X C40X 177(3) . .
S2X C38X C39X C40X 2(4) . .
C38X C39X C40X C37 -4(5) . .
N1 Pb1 O1 C2 -12.9(3) . .
O5 Pb1 O1 C2 68.2(3) . .
O2 Pb1 O1 C2 146.2(3) . .
O1 Pb1 O1 C2 -127.0(3) 2_665 .
N1 Pb1 O1 Pb1 114.09(15) . 2_665
O5 Pb1 O1 Pb1 -164.83(15) . 2_665
O2 Pb1 O1 Pb1 -86.77(12) . 2_665
O1 Pb1 O1 Pb1 0.0 2_665 2_665
N2 Pb2 O2 C11 -13.2(3) . .
O3 Pb2 O2 C11 -61.3(4) . .
N4 Pb2 O2 C11 70.0(3) . .
N3 Pb2 O2 C11 42.7(4) . .
N2 Pb2 O2 Pb1 167.52(17) . .
O3 Pb2 O2 Pb1 119.39(16) . .
N4 Pb2 O2 Pb1 -109.36(14) . .
N3 Pb2 O2 Pb1 -136.61(14) . .
O1 Pb1 O2 C11 145.2(4) . .
N1 Pb1 O2 C11 172.8(4) . .
O5 Pb1 O2 C11 -136.8(4) . .
O1 Pb1 O2 C11 71.5(4) 2_665 .
O1 Pb1 O2 Pb2 -35.67(12) . .
N1 Pb1 O2 Pb2 -8.0(2) . .
O5 Pb1 O2 Pb2 42.38(13) . .
O1 Pb1 O2 Pb2 -109.34(14) 2_665 .
O2 Pb2 O3 C31 -42.2(5) . .
N2 Pb2 O3 C31 -87.4(4) . .
N4 Pb2 O3 C31 -151.7(4) . .
N3 Pb2 O3 C31 -172.2(4) . .
O1 Pb1 O5 C36 -160.6(4) . .
N1 Pb1 O5 C36 -89.6(3) . .
O2 Pb1 O5 C36 124.9(4) . .
O1 Pb1 O5 C36 175.2(3) 2_665 .
O1 Pb1 N1 C9 -177.9(4) . .
O5 Pb1 N1 C9 104.2(4) . .
O2 Pb1 N1 C9 153.9(4) . .
O1 Pb1 N1 C9 -114.4(4) 2_665 .
O1 Pb1 N1 C1 11.7(3) . .
O5 Pb1 N1 C1 -66.2(3) . .
O2 Pb1 N1 C1 -16.6(4) . .
O1 Pb1 N1 C1 75.1(3) 2_665 .
O2 Pb2 N2 C18 -175.5(5) . .
O3 Pb2 N2 C18 -30.3(4) . .
N4 Pb2 N2 C18 104.2(4) . .
N3 Pb2 N2 C18 43.6(4) . .
O2 Pb2 N2 C10 9.5(3) . .
O3 Pb2 N2 C10 154.7(3) . .
N4 Pb2 N2 C10 -70.8(3) . .
N3 Pb2 N2 C10 -131.4(3) . .
O2 Pb2 N3 C19 -151.7(4) . .
N2 Pb2 N3 C19 -100.6(4) . .
O3 Pb2 N3 C19 -21.2(4) . .
N4 Pb2 N3 C19 177.2(5) . .
O2 Pb2 N3 C23 44.6(4) . .
N2 Pb2 N3 C23 95.6(4) . .
O3 Pb2 N3 C23 175.0(4) . .
N4 Pb2 N3 C23 13.4(3) . .
O2 Pb2 N4 C28 24.4(4) . .
N2 Pb2 N4 C28 94.4(4) . .
O3 Pb2 N4 C28 158.0(3) . .
N3 Pb2 N4 C28 -179.1(4) . .
O2 Pb2 N4 C24 -169.6(4) . .
N2 Pb2 N4 C24 -99.5(4) . .
O3 Pb2 N4 C24 -35.9(4) . .
N3 Pb2 N4 C24 -13.1(3) . .
C9 N1 C1 C6 -0.5(7) . .
Pb1 N1 C1 C6 170.8(3) . .
C9 N1 C1 C2 178.9(4) . .
Pb1 N1 C1 C2 -9.9(5) . .
Pb1 O1 C2 C3 -167.0(4) . .
Pb1 O1 C2 C3 67.1(5) 2_665 .
Pb1 O1 C2 C1 13.3(5) . .
Pb1 O1 C2 C1 -112.6(4) 2_665 .
N1 C1 C2 O1 -1.5(6) . .
C6 C1 C2 O1 177.8(4) . .
N1 C1 C2 C3 178.7(4) . .
C6 C1 C2 C3 -1.9(7) . .
O1 C2 C3 C4 -178.7(5) . .
C1 C2 C3 C4 1.1(7) . .
C2 C3 C4 C5 0.6(9) . .
C3 C4 C5 C6 -1.4(9) . .
C4 C5 C6 C7 -179.8(5) . .
C4 C5 C6 C1 0.5(8) . .
N1 C1 C6 C5 -179.5(5) . .
C2 C1 C6 C5 1.2(7) . .
N1 C1 C6 C7 0.8(7) . .
C2 C1 C6 C7 -178.5(4) . .
C5 C6 C7 C8 179.1(5) . .
C1 C6 C7 C8 -1.3(8) . .
C6 C7 C8 C9 1.4(9) . .
C1 N1 C9 C8 0.6(8) . .
Pb1 N1 C9 C8 -169.5(4) . .
C7 C8 C9 N1 -1.0(9) . .
C18 N2 C10 C15 -1.9(7) . .
Pb2 N2 C10 C15 173.4(3) . .
C18 N2 C10 C11 178.8(4) . .
Pb2 N2 C10 C11 -5.9(5) . .
Pb2 O2 C11 C12 -163.6(4) . .
Pb1 O2 C11 C12 15.4(7) . .
Pb2 O2 C11 C10 15.6(5) . .
Pb1 O2 C11 C10 -165.3(3) . .
N2 C10 C11 O2 -6.0(6) . .
C15 C10 C11 O2 174.7(4) . .
N2 C10 C11 C12 173.2(4) . .
C15 C10 C11 C12 -6.1(7) . .
O2 C11 C12 C13 -176.5(5) . .
C10 C11 C12 C13 4.3(8) . .
C11 C12 C13 C14 0.8(9) . .
C12 C13 C14 C15 -4.3(9) . .
C13 C14 C15 C16 -177.2(5) . .
C13 C14 C15 C10 2.4(8) . .
N2 C10 C15 C14 -176.5(5) . .
C11 C10 C15 C14 2.8(7) . .
N2 C10 C15 C16 3.1(7) . .
C11 C10 C15 C16 -177.6(4) . .
C14 C15 C16 C17 177.0(5) . .
C10 C15 C16 C17 -2.6(8) . .
C15 C16 C17 C18 0.8(9) . .
C10 N2 C18 C17 -0.1(8) . .
Pb2 N2 C18 C17 -174.8(4) . .
C16 C17 C18 N2 0.6(9) . .
C19 N3 C23 C22 0.8(8) . .
Pb2 N3 C23 C22 165.1(4) . .
C19 N3 C23 C24 -178.2(5) . .
Pb2 N3 C23 C24 -13.9(6) . .
C23 N3 C19 C20 -1.5(9) . .
Pb2 N3 C19 C20 -165.4(5) . .
N3 C19 C20 C21 1.6(10) . .
C19 C20 C21 C22 -0.9(11) . .
C20 C21 C22 C23 0.3(10) . .
C20 C21 C22 C29 -179.3(7) . .
N3 C23 C22 C21 -0.2(9) . .
C24 C23 C22 C21 178.8(6) . .
N3 C23 C22 C29 179.4(6) . .
C24 C23 C22 C29 -1.6(9) . .
C21 C22 C29 C30 -179.3(8) . .
C23 C22 C29 C30 1.1(12) . .
C22 C29 C30 C25 -0.1(13) . .
C29 C30 C25 C26 179.0(8) . .
C29 C30 C25 C24 -0.3(11) . .
C24 C25 C26 C27 0.7(9) . .
C30 C25 C26 C27 -178.6(7) . .
C25 C26 C27 C28 0.0(9) . .
C24 N4 C28 C27 0.6(8) . .
Pb2 N4 C28 C27 167.3(4) . .
C26 C27 C28 N4 -0.7(9) . .
C28 N4 C24 C25 0.2(7) . .
Pb2 N4 C24 C25 -166.3(4) . .
C28 N4 C24 C23 178.9(5) . .
Pb2 N4 C24 C23 12.4(6) . .
C26 C25 C24 N4 -0.8(8) . .
C30 C25 C24 N4 178.5(6) . .
C26 C25 C24 C23 -179.5(5) . .
C30 C25 C24 C23 -0.2(8) . .
N3 C23 C24 N4 1.4(7) . .
C22 C23 C24 N4 -177.6(5) . .
N3 C23 C24 C25 -179.8(5) . .
C22 C23 C24 C25 1.1(8) . .
Pb2 O3 C31 O4 14.2(7) . .
Pb2 O3 C31 C32 -167.3(4) . .
O3 C31 C32 C33 178.8(6) . .
O4 C31 C32 C33 -2.6(10) . .
O3 C31 C32 S1 0.1(8) . .
O4 C31 C32 S1 178.7(5) . .
C35 S1 C32 C33 0.6(5) . .
C35 S1 C32 C31 179.5(5) . .
C32 S1 C35 C34 1.1(8) . .
C32 S1 C35 Cl1 179.0(6) . .
S1 C35 C34 C33 -2.5(12) . .
Cl1 C35 C34 C33 179.6(6) . .
C31 C32 C33 C34 179.1(6) . .
S1 C32 C33 C34 -2.0(7) . .
C35 C34 C33 C32 3.0(11) . .
Pb1 O5 C36 O6 5.8(7) . .
Pb1 O5 C36 C37 -172.4(4) . .
C39 C40 C37 C40X -2(6) . .
C39 C40 C37 C36 178(3) . .
C39 C40 C37 S2X 78(29) . .
C39 C40 C37 S2 5(5) . .
C39X C40X C37 C40 7(6) . .
C39X C40X C37 C36 -173(3) . .
C39X C40X C37 S2X 3(5) . .
C39X C40X C37 S2 -41(13) . .
O5 C36 C37 C40 -4(3) . .
O6 C36 C37 C40 178(3) . .
O5 C36 C37 C40X 176(3) . .
O6 C36 C37 C40X -2(3) . .
O5 C36 C37 S2X 0.5(12) . .
O6 C36 C37 S2X -177.9(11) . .
O5 C36 C37 S2 168.5(8) . .
O6 C36 C37 S2 -9.8(10) . .
C38X S2X C37 C40 -103(30) . .
C38X S2X C37 C40X -1(3) . .
C38X S2X C37 C36 174.9(14) . .
C38X S2X C37 S2 4.7(17) . .
C38 S2 C37 C40 -1(3) . .
C38 S2 C37 C40X 133(17) . .
C38 S2 C37 C36 -174.1(13) . .
C38 S2 C37 S2X -3.8(16) . .
